data_8106067
loop_
_publ_author_name
'Xi-Shi, Tai'
'Peng-Fei, Li'

_publ_section_title
;
 The crystal structure of
 trans-tetraaqua-bis(p-tolylsulfinato-\kO)calcium(II)), C14H22O8S2Ca
;
_journal_issue 1
_journal_name_full 'Zeitschrift f\"ur Kristallographie - New Crystal Structures'
_journal_page_first 119
_journal_page_last 120
_journal_paper_doi 10.1515/ncrs-2017-0206
_journal_volume 233
_journal_year 2018
_chemical_formula_sum 'C14 H22 Ca N0 O8 S2'
_chemical_formula_weight 422.52
_space_group_IT_number 14
_space_group_name_Hall '-P 2ybc'
_space_group_name_H-M_alt 'P 1 21/c 1'
_symmetry_cell_setting monoclinic
_symmetry_space_group_name_H-M 'P 1 21/c 1'
_atom_sites_solution_hydrogens geom
_atom_sites_solution_primary direct
_atom_sites_solution_secondary difmap
_cell_angle_alpha 90.00
_cell_angle_beta 109.29(3)
_cell_angle_gamma 90.00
_cell_formula_units_Z 2
_cell_length_a 16.349(3)
_cell_length_b 5.0828(10)
_cell_length_c 12.183(2)
_cell_measurement_reflns_used 1603
_cell_measurement_temperature 293(2)
_cell_measurement_theta_max 24.9872
_cell_measurement_theta_min 2.3423
_cell_volume 955.6(3)
_computing_cell_refinement SMART
_computing_data_collection 'SMART (Bruker, 2000)'
_computing_data_reduction 'SAINT (Bruker, 2000)'
_computing_molecular_graphics DIAMOND
_computing_publication_material SHELXS
_computing_structure_refinement 'ShelXL (Sheldrick, 2015)'
_computing_structure_solution 'SHELXS-97 (Sheldrick, 1990)'
_diffrn_ambient_temperature 293(2)
_diffrn_measured_fraction_theta_full 0.996
_diffrn_measured_fraction_theta_max 0.996
_diffrn_measurement_device_type bruker-cCD
_diffrn_measurement_method '\w scans'
_diffrn_radiation_monochromator graphite
_diffrn_radiation_source 'fine-focus sealed tube'
_diffrn_radiation_type MoK\a
_diffrn_radiation_wavelength 0.71073
_diffrn_reflns_av_R_equivalents 0.0287
_diffrn_reflns_av_sigmaI/netI 0.0273
_diffrn_reflns_limit_h_max 19
_diffrn_reflns_limit_h_min -19
_diffrn_reflns_limit_k_max 6
_diffrn_reflns_limit_k_min -5
_diffrn_reflns_limit_l_max 14
_diffrn_reflns_limit_l_min -14
_diffrn_reflns_number 6900
_diffrn_reflns_theta_full 25.00
_diffrn_reflns_theta_max 25.00
_diffrn_reflns_theta_min 3.35
_exptl_absorpt_coefficient_mu 0.584
_exptl_absorpt_correction_T_max 0.9073
_exptl_absorpt_correction_T_min 0.9022
_exptl_absorpt_correction_type multi-scan
_exptl_absorpt_process_details sadabs
_exptl_crystal_colour yellow
_exptl_crystal_density_diffrn 1.469
_exptl_crystal_density_method 'not measured'
_exptl_crystal_description block
_exptl_crystal_F_000 444
_exptl_crystal_size_max 0.18
_exptl_crystal_size_mid 0.17
_exptl_crystal_size_min 0.17
_refine_diff_density_max 0.585
_refine_diff_density_min -0.247
_refine_diff_density_rms 0.095
_refine_ls_extinction_method none
_refine_ls_goodness_of_fit_ref 1.060
_refine_ls_hydrogen_treatment mixed
_refine_ls_matrix_type full
_refine_ls_number_parameters 116
_refine_ls_number_reflns 1672
_refine_ls_number_restraints 4
_refine_ls_restrained_S_all 1.060
_refine_ls_R_factor_all 0.0383
_refine_ls_R_factor_gt 0.0376
_refine_ls_shift/su_max 0.001
_refine_ls_shift/su_mean 0.000
_refine_ls_structure_factor_coef Fsqd
_refine_ls_weighting_details 'calc w=1/[\s^2^(Fo^2^)+(0.1000P)^2^+0.0000P] where P=(Fo^2^+2Fc^2^)/3'
_refine_ls_weighting_scheme calc
_refine_ls_wR_factor_gt 0.1105
_refine_ls_wR_factor_ref 0.1129
_reflns_number_gt 1603
_reflns_number_total 1672
_reflns_threshold_expression >2sigma(I)
_cod_data_source_file suppl_ncrs-2017-0206_suppl.cif
_cod_data_source_block ww
_cod_original_cell_volume 955.5(3)
_cod_original_sg_symbol_H-M P21/c
_cod_database_code 8106067

loop_
_symmetry_equiv_pos_as_xyz
'x, y, z'
'-x, y+1/2, -z+1/2'
'-x, -y, -z'
'x, -y-1/2, z-1/2'

loop_
_atom_site_label
_atom_site_type_symbol
_atom_site_fract_x
_atom_site_fract_y
_atom_site_fract_z
_atom_site_U_iso_or_equiv
_atom_site_adp_type
_atom_site_occupancy
_atom_site_symmetry_multiplicity
_atom_site_calc_flag
_atom_site_refinement_flags
_atom_site_disorder_assembly
_atom_site_disorder_group
S1 S 0.177639(19) 0.91649(7) 1.40501(3) 0.0260(2) Uani 1 1 d . . .
Ca2 Ca 0.0000 1.0000 1.5000 0.0289(2) Uani 1 2 d S . .
O1W O 0.11949(7) 1.1131(2) 1.66464(9) 0.0423(3) Uani 1 1 d D . .
H1WB H 0.1382 1.2587 1.6977 0.063 Uiso 1 1 d RD . .
H1WA H 0.1420 0.9853 1.7103 0.063 Uiso 1 1 d RD . .
O1 O 0.16399(7) 0.8873(2) 1.27650(8) 0.0361(3) Uani 1 1 d . . .
O2W O -0.00887(8) 0.6519(2) 1.62043(10) 0.0513(4) Uani 1 1 d D . .
H2WB H 0.0365 0.6131 1.6773 0.077 Uiso 1 1 d RD . .
H2WA H -0.0424 0.5196 1.6101 0.077 Uiso 1 1 d RD . .
O2 O 0.10055(6) 0.7977(2) 1.43021(9) 0.0352(3) Uani 1 1 d . . .
C1 C 0.25877(8) 0.6708(3) 1.46800(11) 0.0274(3) Uani 1 1 d . . .
C2 C 0.26579(10) 0.5712(3) 1.57614(13) 0.0374(4) Uani 1 1 d . . .
H2 H 0.2279 0.6274 1.6139 0.045 Uiso 1 1 calc R . .
C3 C 0.32924(11) 0.3877(3) 1.62834(15) 0.0432(4) Uani 1 1 d . . .
H3 H 0.3335 0.3218 1.7012 0.052 Uiso 1 1 calc R . .
C4 C 0.38666(10) 0.3000(3) 1.57432(13) 0.0396(4) Uani 1 1 d . . .
C5 C 0.37915(10) 0.4050(4) 1.46657(14) 0.0433(4) Uani 1 1 d . . .
H5 H 0.4173 0.3504 1.4289 0.052 Uiso 1 1 calc R . .
C6 C 0.31589(10) 0.5904(3) 1.41331(13) 0.0368(4) Uani 1 1 d . . .
H6 H 0.3122 0.6596 1.3412 0.044 Uiso 1 1 calc R . .
C7 C 0.45396(14) 0.0953(3) 1.63094(17) 0.0578(5) Uani 1 1 d . . .
H7A H 0.4396 -0.0665 1.5883 0.087 Uiso 1 1 calc R . .
H7B H 0.4554 0.0672 1.7095 0.087 Uiso 1 1 calc R . .
H7C H 0.5097 0.1549 1.6312 0.087 Uiso 1 1 calc R . .

loop_
_atom_site_aniso_label
_atom_site_aniso_U_11
_atom_site_aniso_U_22
_atom_site_aniso_U_33
_atom_site_aniso_U_23
_atom_site_aniso_U_13
_atom_site_aniso_U_12
S1 0.0238(3) 0.0250(3) 0.0275(3) -0.00239(12) 0.00601(19) -0.00011(11)
Ca2 0.0225(3) 0.0382(4) 0.0256(3) 0.00268(15) 0.0076(2) 0.00445(15)
O1W 0.0441(7) 0.0360(7) 0.0369(6) -0.0045(4) 0.0001(5) -0.0023(5)
O1 0.0385(6) 0.0403(7) 0.0270(6) 0.0045(4) 0.0076(4) 0.0075(4)
O2W 0.0484(7) 0.0401(6) 0.0502(7) 0.0127(5) -0.0041(5) -0.0124(5)
O2 0.0265(5) 0.0342(6) 0.0476(6) -0.0017(4) 0.0159(4) 0.0017(4)
C1 0.0237(6) 0.0291(7) 0.0268(6) -0.0020(5) 0.0048(5) -0.0017(5)
C2 0.0362(9) 0.0465(9) 0.0308(8) 0.0046(6) 0.0129(6) 0.0069(6)
C3 0.0440(10) 0.0478(11) 0.0324(8) 0.0108(7) 0.0055(7) 0.0035(7)
C4 0.0314(7) 0.0342(8) 0.0421(8) -0.0036(6) -0.0030(6) 0.0037(6)
C5 0.0326(8) 0.0536(11) 0.0419(9) -0.0042(7) 0.0100(7) 0.0132(7)
C6 0.0311(8) 0.0486(10) 0.0311(8) 0.0023(6) 0.0106(6) 0.0072(6)
C7 0.0498(10) 0.0460(11) 0.0602(12) 0.0001(8) -0.0052(9) 0.0145(8)

loop_
_atom_type_symbol
_atom_type_description
_atom_type_scat_dispersion_real
_atom_type_scat_dispersion_imag
_atom_type_scat_source
C C 0.0033 0.0016 'International Tables Vol C Tables 4.2.6.8 and 6.1.1.4'
H H 0.0000 0.0000 'International Tables Vol C Tables 4.2.6.8 and 6.1.1.4'
N N 0.0061 0.0033 'International Tables Vol C Tables 4.2.6.8 and 6.1.1.4'
O O 0.0106 0.0060 'International Tables Vol C Tables 4.2.6.8 and 6.1.1.4'
S S 0.1246 0.1234 'International Tables Vol C Tables 4.2.6.8 and 6.1.1.4'
Ca Ca 0.2262 0.3064 'International Tables Vol C Tables 4.2.6.8 and 6.1.1.4'

loop_
_geom_angle_atom_site_label_1
_geom_angle_atom_site_label_2
_geom_angle_atom_site_label_3
_geom_angle
_geom_angle_site_symmetry_1
_geom_angle_site_symmetry_3
O1 S1 O2 108.77(7) . .
O1 S1 C1 102.07(6) . .
O2 S1 C1 100.50(6) . .
O1 S1 Ca2 120.03(5) . .
O2 S1 Ca2 31.06(4) . .
C1 S1 Ca2 121.35(5) . .
O2 Ca2 O2 180.000(1) 3_578 .
O2 Ca2 O2W 84.66(5) 3_578 .
O2 Ca2 O2W 95.34(5) . .
O2 Ca2 O2W 95.34(5) 3_578 3_578
O2 Ca2 O2W 84.66(5) . 3_578
O2W Ca2 O2W 180.0 . 3_578
O2 Ca2 O1W 86.09(4) 3_578 3_578
O2 Ca2 O1W 93.91(4) . 3_578
O2W Ca2 O1W 98.26(4) . 3_578
O2W Ca2 O1W 81.74(4) 3_578 3_578
O2 Ca2 O1W 93.91(4) 3_578 .
O2 Ca2 O1W 86.09(4) . .
O2W Ca2 O1W 81.74(4) . .
O2W Ca2 O1W 98.26(4) 3_578 .
O1W Ca2 O1W 180.000(1) 3_578 .
O2 Ca2 S1 160.32(3) 3_578 .
O2 Ca2 S1 19.68(3) . .
O2W Ca2 S1 110.35(4) . .
O2W Ca2 S1 69.65(4) 3_578 .
O1W Ca2 S1 103.55(3) 3_578 .
O1W Ca2 S1 76.45(3) . .
O2 Ca2 S1 19.68(3) 3_578 3_578
O2 Ca2 S1 160.32(3) . 3_578
O2W Ca2 S1 69.65(4) . 3_578
O2W Ca2 S1 110.35(4) 3_578 3_578
O1W Ca2 S1 76.45(3) 3_578 3_578
O1W Ca2 S1 103.55(3) . 3_578
S1 Ca2 S1 180.0 . 3_578
Ca2 O1W H1WB 133.0 . .
Ca2 O1W H1WA 115.1 . .
H1WB O1W H1WA 110.1 . .
Ca2 O2W H2WB 117.9 . .
Ca2 O2W H2WA 132.7 . .
H2WB O2W H2WA 106.3 . .
S1 O2 Ca2 129.27(6) . .
C6 C1 C2 119.83(13) . .
C6 C1 S1 121.49(11) . .
C2 C1 S1 118.62(10) . .
C1 C2 C3 119.95(14) . .
C1 C2 H2 120.0 . .
C3 C2 H2 120.0 . .
C2 C3 C4 121.41(15) . .
C2 C3 H3 119.3 . .
C4 C3 H3 119.3 . .
C5 C4 C3 117.67(14) . .
C5 C4 C7 121.55(16) . .
C3 C4 C7 120.78(16) . .
C4 C5 C6 121.52(15) . .
C4 C5 H5 119.2 . .
C6 C5 H5 119.2 . .
C1 C6 C5 119.61(14) . .
C1 C6 H6 120.2 . .
C5 C6 H6 120.2 . .
C4 C7 H7A 109.5 . .
C4 C7 H7B 109.5 . .
H7A C7 H7B 109.5 . .
C4 C7 H7C 109.5 . .
H7A C7 H7C 109.5 . .
H7B C7 H7C 109.5 . .

loop_
_geom_bond_atom_site_label_1
_geom_bond_atom_site_label_2
_geom_bond_distance
_geom_bond_site_symmetry_2
S1 O1 1.5140(10) .
S1 O2 1.5174(11) .
S1 C1 1.7986(14) .
S1 Ca2 3.4892(8) .
Ca2 O2 2.3251(11) 3_578
Ca2 O2 2.3251(11) .
Ca2 O2W 2.3332(12) .
Ca2 O2W 2.3332(12) 3_578
Ca2 O1W 2.3623(13) 3_578
Ca2 O1W 2.3623(14) .
Ca2 S1 3.4892(8) 3_578
O1W H1WB 0.8495 .
O1W H1WA 0.8552 .
O2W H2WB 0.8548 .
O2W H2WA 0.8507 .
C1 C6 1.376(2) .
C1 C2 1.380(2) .
C2 C3 1.384(2) .
C2 H2 0.9300 .
C3 C4 1.386(3) .
C3 H3 0.9300 .
C4 C5 1.384(2) .
C4 C7 1.506(2) .
C5 C6 1.391(2) .
C5 H5 0.9300 .
C6 H6 0.9300 .
C7 H7A 0.9600 .
C7 H7B 0.9600 .
C7 H7C 0.9600 .

loop_
_geom_torsion_atom_site_label_1
_geom_torsion_atom_site_label_2
_geom_torsion_atom_site_label_3
_geom_torsion_atom_site_label_4
_geom_torsion
_geom_torsion_site_symmetry_1
_geom_torsion_site_symmetry_2
_geom_torsion_site_symmetry_3
_geom_torsion_site_symmetry_4
O1 S1 Ca2 O2 -103.86(9) . . . 3_578
O2 S1 Ca2 O2 180.000(4) . . . 3_578
C1 S1 Ca2 O2 126.72(9) . . . 3_578
O1 S1 Ca2 O2 76.14(9) . . . .
C1 S1 Ca2 O2 -53.28(9) . . . .
O1 S1 Ca2 O2W 118.18(6) . . . .
O2 S1 Ca2 O2W 42.04(8) . . . .
C1 S1 Ca2 O2W -11.23(6) . . . .
O1 S1 Ca2 O2W -61.82(5) . . . 3_578
O2 S1 Ca2 O2W -137.96(8) . . . 3_578
C1 S1 Ca2 O2W 168.77(6) . . . 3_578
O1 S1 Ca2 O1W 13.89(6) . . . 3_578
O2 S1 Ca2 O1W -62.25(8) . . . 3_578
C1 S1 Ca2 O1W -115.53(6) . . . 3_578
O1 S1 Ca2 O1W -166.11(6) . . . .
O2 S1 Ca2 O1W 117.75(8) . . . .
C1 S1 Ca2 O1W 64.47(6) . . . .
O1 S1 Ca2 S1 174(100) . . . 3_578
O2 S1 Ca2 S1 98(100) . . . 3_578
C1 S1 Ca2 S1 45(100) . . . 3_578
O1 S1 O2 Ca2 -117.41(7) . . . .
C1 S1 O2 Ca2 135.88(8) . . . .
O2 Ca2 O2 S1 -64(100) 3_578 . . .
O2W Ca2 O2 S1 -140.90(8) . . . .
O2W Ca2 O2 S1 39.10(8) 3_578 . . .
O1W Ca2 O2 S1 120.42(8) 3_578 . . .
O1W Ca2 O2 S1 -59.58(8) . . . .
S1 Ca2 O2 S1 180.000(2) 3_578 . . .
O1 S1 C1 C6 26.36(14) . . . .
O2 S1 C1 C6 138.34(13) . . . .
Ca2 S1 C1 C6 163.20(11) . . . .
O1 S1 C1 C2 -156.68(12) . . . .
O2 S1 C1 C2 -44.71(13) . . . .
Ca2 S1 C1 C2 -19.84(13) . . . .
C6 C1 C2 C3 -1.1(2) . . . .
S1 C1 C2 C3 -178.10(13) . . . .
C1 C2 C3 C4 0.0(3) . . . .
C2 C3 C4 C5 0.8(3) . . . .
C2 C3 C4 C7 -178.50(17) . . . .
C3 C4 C5 C6 -0.6(3) . . . .
C7 C4 C5 C6 178.75(17) . . . .
C2 C1 C6 C5 1.3(2) . . . .
S1 C1 C6 C5 178.26(13) . . . .
C4 C5 C6 C1 -0.5(3) . . . .
